data_7109014
loop_
_publ_author_name
'Matteo Lusi'
'Leonard J. Barbour'

_publ_section_title
;
 Solid-vapour reactions as a post-synthetic modification tool for
 molecular crystals: the enclathration of benzene and toluene by Werner
 complexes
;
_journal_name_full Chem.Commun.
_journal_page_first 2634
_journal_paper_doi 10.1039/c3cc40521d
_journal_volume 49
_journal_year 2013
_chemical_formula_sum 'C52 H42 N6 Ni S2'
_chemical_formula_weight 873.75
_chemical_name_common work
_chemical_name_systematic
;
?
;
_space_group_IT_number 2
_symmetry_cell_setting triclinic
_symmetry_space_group_name_Hall '-P 1'
_symmetry_space_group_name_H-M 'P -1'
_atom_sites_solution_hydrogens geom
_atom_sites_solution_primary direct
_atom_sites_solution_secondary difmap
_audit_creation_method SHELXL-97
_cell_angle_alpha 85.204(4)
_cell_angle_beta 79.744(4)
_cell_angle_gamma 64.519(3)
_cell_formula_units_Z 3
_cell_length_a 13.039(4)
_cell_length_b 13.178(4)
_cell_length_c 21.477(7)
_cell_measurement_temperature 100(2)
_cell_volume 3278.1(18)
_computing_cell_refinement 'SMART (Bruker, 2003)'
_computing_data_collection 'SMART (Bruker, 2002)'
_computing_data_reduction SAINT
_computing_molecular_graphics 'X-Seed (Barbour,2001;Atwood&Barbour,2003)'
_computing_publication_material 'X-Seed (Barbour,2001;Atwood&Barbour,2003)'
_computing_structure_refinement 'SHELXL-97 (Sheldrick, 1997)'
_computing_structure_solution 'SHELXS-97 (Sheldrick, 1990)'
_diffrn_ambient_temperature 100(2)
_diffrn_measured_fraction_theta_full 0.996
_diffrn_measured_fraction_theta_max 0.908
_diffrn_radiation_monochromator graphite
_diffrn_radiation_source 'fine-focus sealed tube'
_diffrn_radiation_type MoK\a
_diffrn_radiation_wavelength 0.71073
_diffrn_reflns_av_R_equivalents 0.1606
_diffrn_reflns_av_sigmaI/netI 0.2704
_diffrn_reflns_limit_h_max 17
_diffrn_reflns_limit_h_min -16
_diffrn_reflns_limit_k_max 17
_diffrn_reflns_limit_k_min -17
_diffrn_reflns_limit_l_max 28
_diffrn_reflns_limit_l_min -28
_diffrn_reflns_number 38688
_diffrn_reflns_theta_full 25.00
_diffrn_reflns_theta_max 28.75
_diffrn_reflns_theta_min 1.71
_exptl_absorpt_coefficient_mu 0.583
_exptl_absorpt_correction_T_max 0.9603
_exptl_absorpt_correction_T_min 0.8922
_exptl_absorpt_correction_type multi-scan
_exptl_absorpt_process_details '(SADABS; Bruker, 2002)'
_exptl_crystal_colour 'light blue'
_exptl_crystal_density_diffrn 1.328
_exptl_crystal_density_method 'not measured'
_exptl_crystal_description plates
_exptl_crystal_F_000 1368
_exptl_crystal_size_max 0.20
_exptl_crystal_size_mid 0.07
_exptl_crystal_size_min 0.07
_refine_diff_density_max 1.257
_refine_diff_density_min -0.951
_refine_diff_density_rms 0.119
_refine_ls_extinction_method none
_refine_ls_goodness_of_fit_ref 0.993
_refine_ls_hydrogen_treatment constr
_refine_ls_matrix_type full
_refine_ls_number_parameters 807
_refine_ls_number_reflns 15449
_refine_ls_number_restraints 48
_refine_ls_restrained_S_all 0.994
_refine_ls_R_factor_all 0.2880
_refine_ls_R_factor_gt 0.1252
_refine_ls_shift/su_max 0.001
_refine_ls_shift/su_mean 0.000
_refine_ls_structure_factor_coef Fsqd
_refine_ls_weighting_details 'calc w=1/[\s^2^(Fo^2^)+(0.1800P)^2^+0.0000P] where P=(Fo^2^+2Fc^2^)/3'
_refine_ls_weighting_scheme calc
_refine_ls_wR_factor_gt 0.2971
_refine_ls_wR_factor_ref 0.3795
_reflns_number_gt 5396
_reflns_number_total 15449
_reflns_threshold_expression >2sigma(I)
_cod_data_source_file c3cc40521d.txt
_cod_data_source_block C:\1bnz.CIF
_cod_original_sg_symbol_H-M P-1
_cod_database_code 7109014

loop_
_symmetry_equiv_pos_as_xyz
'x, y, z'
'-x, -y, -z'

loop_
_atom_site_label
_atom_site_type_symbol
_atom_site_fract_x
_atom_site_fract_y
_atom_site_fract_z
_atom_site_U_iso_or_equiv
_atom_site_adp_type
_atom_site_occupancy
_atom_site_symmetry_multiplicity
_atom_site_calc_flag
_atom_site_refinement_flags
Ni1A Ni 0.05074(10) -0.22330(9) 0.21814(6) 0.0425(6) Uani 1 1 d .
S1A S 0.0682(4) -0.3357(3) 0.00652(17) 0.0959(13) Uani 1 1 d .
N1A N 0.0572(6) -0.2619(6) 0.1259(4) 0.048(2) Uani 1 1 d .
C1A C 0.0610(8) -0.2914(7) 0.0759(6) 0.049(3) Uani 1 1 d .
S2A S 0.1516(3) -0.1464(2) 0.40385(14) 0.0676(10) Uani 1 1 d .
N2A N 0.0486(7) -0.1814(6) 0.3084(4) 0.053(2) Uani 1 1 d .
C2A C 0.0884(10) -0.1660(7) 0.3489(5) 0.055(3) Uani 1 1 d .
N1B N -0.1243(6) -0.1148(5) 0.2244(4) 0.0421(19) Uani 1 1 d .
C1B C -0.1750(7) -0.0230(7) 0.2620(4) 0.040(2) Uani 1 1 d .
H1B H -0.1272 0.0027 0.2782 0.048 Uiso 1 1 calc R
C2B C -0.2931(7) 0.0350(7) 0.2780(4) 0.041(2) Uani 1 1 d .
H2B H -0.3241 0.1010 0.3028 0.049 Uiso 1 1 calc R
C3B C -0.3658(7) -0.0017(7) 0.2583(4) 0.036(2) Uani 1 1 d .
C4B C -0.3166(8) -0.0921(7) 0.2166(4) 0.042(2) Uani 1 1 d .
H4B H -0.3636 -0.1168 0.1989 0.050 Uiso 1 1 calc R
C5B C -0.1986(8) -0.1448(7) 0.2017(4) 0.045(2) Uani 1 1 d .
H5B H -0.1666 -0.2065 0.1735 0.054 Uiso 1 1 calc R
C6B C -0.4916(7) 0.0516(7) 0.2825(4) 0.037(2) Uani 1 1 d .
C7B C -0.5489(7) -0.0167(7) 0.3007(4) 0.037(2) Uani 1 1 d .
H7B H -0.5110 -0.0948 0.2917 0.045 Uiso 1 1 calc R
C8B C -0.6606(8) 0.0288(8) 0.3318(5) 0.048(2) Uani 1 1 d .
H8B H -0.6986 -0.0185 0.3454 0.058 Uiso 1 1 calc R
C9B C -0.7176(8) 0.1422(9) 0.3434(5) 0.053(3) Uani 1 1 d .
H9B H -0.7945 0.1727 0.3652 0.064 Uiso 1 1 calc R
C10B C -0.6637(8) 0.2116(8) 0.3238(5) 0.053(3) Uani 1 1 d .
H10B H -0.7043 0.2902 0.3309 0.064 Uiso 1 1 calc R
C11B C -0.5496(8) 0.1672(7) 0.2934(5) 0.049(3) Uani 1 1 d .
H11B H -0.5120 0.2150 0.2803 0.059 Uiso 1 1 calc R
N1C N 0.0021(6) -0.3526(6) 0.2544(4) 0.050(2) Uani 1 1 d .
C1C C -0.0511(8) -0.3510(7) 0.3131(5) 0.047(2) Uani 1 1 d .
H1C H -0.0861 -0.2820 0.3354 0.057 Uiso 1 1 calc R
C2C C -0.0583(8) -0.4460(7) 0.3439(4) 0.047(2) Uani 1 1 d .
H2C H -0.0956 -0.4411 0.3865 0.056 Uiso 1 1 calc R
C3C C -0.0115(7) -0.5465(7) 0.3125(5) 0.049(3) Uani 1 1 d .
C4C C 0.0407(9) -0.5482(7) 0.2495(5) 0.055(3) Uani 1 1 d .
H4C H 0.0733 -0.6154 0.2257 0.066 Uiso 1 1 calc R
C5C C 0.0443(9) -0.4522(8) 0.2231(5) 0.061(3) Uani 1 1 d .
H5C H 0.0782 -0.4544 0.1799 0.074 Uiso 1 1 calc R
C6C C -0.0149(7) -0.6499(7) 0.3457(5) 0.042(2) Uani 1 1 d .
C7C C -0.0331(8) -0.6553(7) 0.4109(5) 0.051(3) Uani 1 1 d .
H7C H -0.0446 -0.5928 0.4349 0.062 Uiso 1 1 calc R
C8C C -0.0347(8) -0.7535(8) 0.4421(5) 0.056(3) Uani 1 1 d .
H8C H -0.0472 -0.7570 0.4870 0.067 Uiso 1 1 calc R
C9C C -0.0182(8) -0.8437(8) 0.4074(6) 0.063(3) Uani 1 1 d .
H9C H -0.0193 -0.9096 0.4286 0.076 Uiso 1 1 calc R
C10C C 0.0001(8) -0.8394(8) 0.3424(6) 0.057(3) Uani 1 1 d .
H10C H 0.0126 -0.9028 0.3189 0.068 Uiso 1 1 calc R
C11C C 0.0003(7) -0.7443(8) 0.3112(5) 0.045(2) Uani 1 1 d .
H11C H 0.0105 -0.7414 0.2662 0.054 Uiso 1 1 calc R
N1D N 0.2237(6) -0.3468(6) 0.2176(3) 0.0413(19) Uani 1 1 d .
C1D C 0.2535(8) -0.4112(7) 0.2687(4) 0.049(2) Uani 1 1 d .
H1D H 0.1970 -0.3972 0.3055 0.058 Uiso 1 1 calc R
C2D C 0.3600(8) -0.4954(7) 0.2712(5) 0.044(2) Uani 1 1 d .
H2D H 0.3755 -0.5400 0.3084 0.053 Uiso 1 1 calc R
C3D C 0.4465(8) -0.5158(7) 0.2184(4) 0.040(2) Uani 1 1 d .
C4D C 0.4145(8) -0.4462(7) 0.1658(4) 0.043(2) Uani 1 1 d .
H4D H 0.4699 -0.4548 0.1290 0.051 Uiso 1 1 calc R
C5D C 0.3033(8) -0.3653(7) 0.1669(4) 0.042(2) Uani 1 1 d .
H5D H 0.2833 -0.3212 0.1299 0.050 Uiso 1 1 calc R
C6D C 0.5665(8) -0.5997(7) 0.2205(5) 0.044(2) Uani 1 1 d .
C7D C 0.6398(10) -0.6405(11) 0.1662(6) 0.076(4) Uani 1 1 d .
H7D H 0.6121 -0.6170 0.1270 0.092 Uiso 1 1 calc R
C8D C 0.7547(11) -0.7158(12) 0.1657(7) 0.093(4) Uani 1 1 d .
H8D H 0.8043 -0.7447 0.1271 0.112 Uiso 1 1 calc R
C9D C 0.7952(9) -0.7477(8) 0.2236(5) 0.055(3) Uani 1 1 d .
H9D H 0.8733 -0.7979 0.2247 0.066 Uiso 1 1 calc R
C10D C 0.7239(8) -0.7074(7) 0.2770(5) 0.046(2) Uani 1 1 d .
H10D H 0.7519 -0.7289 0.3162 0.055 Uiso 1 1 calc R
C11D C 0.6097(8) -0.6350(7) 0.2768(5) 0.042(2) Uani 1 1 d .
H11D H 0.5601 -0.6089 0.3158 0.050 Uiso 1 1 calc R
N1E N 0.1040(6) -0.0933(5) 0.1863(4) 0.0407(18) Uani 1 1 d .
C1E C 0.1844(9) -0.0827(8) 0.2115(5) 0.055(3) Uani 1 1 d .
H1E H 0.2211 -0.1373 0.2416 0.066 Uiso 1 1 calc R
C2E C 0.2178(10) 0.0044(8) 0.1959(5) 0.065(3) Uani 1 1 d .
H2E H 0.2770 0.0074 0.2147 0.079 Uiso 1 1 calc R
C3E C 0.1653(9) 0.0863(7) 0.1531(4) 0.047(2) Uani 1 1 d .
C4E C 0.0858(8) 0.0723(8) 0.1257(5) 0.053(3) Uani 1 1 d .
H4E H 0.0500 0.1236 0.0940 0.064 Uiso 1 1 calc R
C5E C 0.0570(7) -0.0172(7) 0.1442(5) 0.048(3) Uani 1 1 d .
H5E H -0.0003 -0.0234 0.1251 0.058 Uiso 1 1 calc R
C6E C 0.1957(9) 0.1846(7) 0.1367(5) 0.052(3) Uani 1 1 d .
C7E C 0.1403(14) 0.2684(10) 0.0972(6) 0.098(5) Uani 1 1 d .
H7E H 0.0813 0.2658 0.0780 0.118 Uiso 1 1 calc R
C8E C 0.1716(15) 0.3622(9) 0.0843(6) 0.091(5) Uani 1 1 d .
H8E H 0.1318 0.4209 0.0568 0.109 Uiso 1 1 calc R
C9E C 0.2527(12) 0.3679(11) 0.1093(6) 0.077(4) Uani 1 1 d .
H9E H 0.2714 0.4303 0.1010 0.092 Uiso 1 1 calc R
C10E C 0.3099(13) 0.2823(12) 0.1476(8) 0.110(5) Uani 1 1 d .
H10E H 0.3704 0.2850 0.1654 0.132 Uiso 1 1 calc R
C11E C 0.2833(9) 0.1928(9) 0.1613(7) 0.079(4) Uani 1 1 d .
H11E H 0.3256 0.1347 0.1883 0.094 Uiso 1 1 calc R
Ni1F Ni 0.5000 0.5000 0.5000 0.0531(7) Uani 1 2 d S
S1F S 0.1612(2) 0.5124(2) 0.43353(13) 0.0525(8) Uani 1 1 d .
N1F N 0.3419(7) 0.5272(6) 0.4805(4) 0.054(2) Uani 1 1 d .
C1F C 0.2675(9) 0.5215(6) 0.4615(5) 0.045(2) Uani 1 1 d .
N1G N 0.4600(7) 0.4362(6) 0.5909(4) 0.059(2) Uani 1 1 d .
C1G C 0.3522(9) 0.4680(9) 0.6215(6) 0.064(3) Uani 1 1 d .
H1G H 0.2899 0.5165 0.6007 0.077 Uiso 1 1 calc R
C2G C 0.3287(11) 0.4318(12) 0.6837(7) 0.080(4) Uani 1 1 d .
H2G H 0.2508 0.4556 0.7034 0.096 Uiso 1 1 calc R
C3G C 0.4156(11) 0.3621(9) 0.7174(6) 0.064(3) Uani 1 1 d .
C4G C 0.5220(10) 0.3287(8) 0.6834(6) 0.071(4) Uani 1 1 d .
H4G H 0.5854 0.2777 0.7027 0.085 Uiso 1 1 calc R
C5G C 0.5441(10) 0.3643(8) 0.6222(6) 0.069(4) Uani 1 1 d .
H5G H 0.6216 0.3371 0.6015 0.082 Uiso 1 1 calc R
C6G C 0.3845(13) 0.3370(11) 0.7826(7) 0.078(4) Uani 1 1 d .
C7G C 0.4707(17) 0.2589(18) 0.8152(8) 0.112(6) Uani 1 1 d .
H7G H 0.5471 0.2243 0.7931 0.134 Uiso 1 1 calc R
C8G C 0.4491(16) 0.2302(16) 0.8781(8) 0.112(6) Uani 1 1 d .
H8G H 0.5091 0.1774 0.8990 0.135 Uiso 1 1 calc R
C9G C 0.341(2) 0.2793(17) 0.9086(9) 0.123(7) Uani 1 1 d .
H9G H 0.3260 0.2551 0.9507 0.147 Uiso 1 1 calc R
C10G C 0.2537(19) 0.3590(15) 0.8846(9) 0.138(9) Uani 1 1 d .
H10G H 0.1792 0.3964 0.9085 0.166 Uiso 1 1 calc R
C11G C 0.2815(16) 0.3834(11) 0.8196(8) 0.132(7) Uani 1 1 d .
H11G H 0.2205 0.4387 0.8003 0.159 Uiso 1 1 calc R
N1H N 0.5735(6) 0.3273(6) 0.4646(4) 0.048(2) Uani 1 1 d .
C1H C 0.6745(8) 0.2517(8) 0.4745(7) 0.077(4) Uani 1 1 d .
H1H H 0.7261 0.2780 0.4857 0.093 Uiso 1 1 calc R
C2H C 0.7129(8) 0.1363(7) 0.4702(6) 0.062(3) Uani 1 1 d .
H2H H 0.7871 0.0868 0.4792 0.074 Uiso 1 1 calc R
C3H C 0.6424(7) 0.0941(6) 0.4525(4) 0.034(2) Uani 1 1 d .
C4H C 0.5392(8) 0.1721(7) 0.4384(5) 0.047(2) Uani 1 1 d .
H4H H 0.4886 0.1478 0.4241 0.057 Uiso 1 1 calc R
C5H C 0.5065(9) 0.2877(7) 0.4447(5) 0.051(3) Uani 1 1 d .
H5H H 0.4340 0.3396 0.4344 0.061 Uiso 1 1 calc R
C6H C 0.6760(7) -0.0293(7) 0.4513(4) 0.033(2) Uani 1 1 d .
C7H C 0.6086(9) -0.0677(7) 0.4256(5) 0.049(3) Uani 1 1 d .
H7H H 0.5449 -0.0158 0.4069 0.059 Uiso 1 1 calc R
C8H C 0.6344(10) -0.1836(8) 0.4272(5) 0.057(3) Uani 1 1 d .
H8H H 0.5892 -0.2103 0.4092 0.069 Uiso 1 1 calc R
C9H C 0.7260(9) -0.2568(8) 0.4551(5) 0.055(3) Uani 1 1 d .
H9H H 0.7439 -0.3348 0.4569 0.066 Uiso 1 1 calc R
C10H C 0.7900(9) -0.2193(8) 0.4797(6) 0.073(4) Uani 1 1 d .
H10H H 0.8524 -0.2708 0.4994 0.088 Uiso 1 1 calc R
C11H C 0.7666(8) -0.1048(8) 0.4769(6) 0.071(4) Uani 1 1 d .
H11H H 0.8152 -0.0802 0.4931 0.085 Uiso 1 1 calc R
C1I C -0.4131(11) 0.1126(10) 0.0446(7) 0.292(10) Uani 1 1 d GU
H1I H -0.4939 0.1552 0.0477 0.350 Uiso 1 1 calc R
C2I C -0.3664(15) -0.0041(11) 0.0425(7) 0.283(10) Uani 1 1 d GU
H2I H -0.4153 -0.0411 0.0441 0.339 Uiso 1 1 calc R
C3I C -0.2482(15) -0.0665(9) 0.0381(7) 0.266(9) Uani 1 1 d GU
H3I H -0.2162 -0.1463 0.0367 0.320 Uiso 1 1 calc R
C4I C -0.1767(12) -0.0124(11) 0.0358(8) 0.259(9) Uani 1 1 d GU
H4I H -0.0958 -0.0551 0.0328 0.311 Uiso 1 1 calc R
C5I C -0.2234(10) 0.1043(11) 0.0379(7) 0.291(9) Uani 1 1 d GU
H5I H -0.1745 0.1413 0.0364 0.349 Uiso 1 1 calc R
C6I C -0.3416(10) 0.1667(9) 0.0423(4) 0.301(10) Uani 1 1 d GU
H6I H -0.3735 0.2465 0.0438 0.361 Uiso 1 1 calc R
C1J C -0.5054(14) 0.3899(11) 0.0043(8) 0.326(6) Uani 1 1 d GU
H1J H -0.5123 0.3208 0.0070 0.392 Uiso 1 1 calc R
C2J C -0.4029(15) 0.3976(10) 0.0062(6) 0.327(6) Uani 1 1 d GU
H2J H -0.3350 0.3313 0.0102 0.392 Uiso 1 1 calc R
C3J C -0.400(2) 0.5021(11) 0.0023(8) 0.316(7) Uani 1 1 d GU
H3J H -0.3278 0.5025 0.0041 0.379 Uiso 1 1 calc R

loop_
_atom_site_aniso_label
_atom_site_aniso_U_11
_atom_site_aniso_U_22
_atom_site_aniso_U_33
_atom_site_aniso_U_23
_atom_site_aniso_U_13
_atom_site_aniso_U_12
Ni1A 0.0486(9) 0.0247(7) 0.0522(10) 0.0062(5) -0.0076(6) -0.0149(6)
S1A 0.164(4) 0.0517(19) 0.082(3) 0.0051(17) -0.055(2) -0.042(2)
N1A 0.044(5) 0.037(4) 0.058(6) 0.010(4) -0.007(4) -0.016(4)
C1A 0.057(6) 0.024(5) 0.066(8) 0.020(5) -0.021(6) -0.017(4)
S2A 0.124(3) 0.0378(15) 0.0584(19) 0.0058(12) -0.0214(17) -0.0491(16)
N2A 0.052(5) 0.033(4) 0.060(6) 0.006(4) -0.014(4) -0.006(4)
C2A 0.090(8) 0.013(4) 0.055(7) 0.008(4) -0.009(6) -0.018(5)
N1B 0.049(5) 0.023(4) 0.058(5) 0.007(3) -0.010(4) -0.019(3)
C1B 0.045(5) 0.024(4) 0.050(6) 0.000(4) -0.008(4) -0.015(4)
C2B 0.042(5) 0.025(4) 0.059(6) 0.009(4) -0.013(4) -0.015(4)
C3B 0.039(5) 0.028(4) 0.044(5) 0.009(4) -0.014(4) -0.014(4)
C4B 0.051(6) 0.029(5) 0.052(6) 0.001(4) -0.013(5) -0.022(4)
C5B 0.063(7) 0.032(5) 0.052(6) -0.002(4) -0.008(5) -0.032(5)
C6B 0.041(5) 0.029(4) 0.049(6) 0.005(4) -0.019(4) -0.019(4)
C7B 0.032(5) 0.030(4) 0.052(6) 0.005(4) -0.014(4) -0.014(4)
C8B 0.056(6) 0.048(6) 0.058(7) 0.007(5) -0.024(5) -0.034(5)
C9B 0.040(6) 0.061(7) 0.067(7) -0.007(6) -0.018(5) -0.024(5)
C10B 0.044(6) 0.041(5) 0.074(7) -0.007(5) -0.016(5) -0.014(5)
C11B 0.048(6) 0.026(5) 0.076(7) 0.000(5) -0.012(5) -0.018(4)
N1C 0.050(5) 0.020(4) 0.066(6) 0.000(4) 0.010(4) -0.009(3)
C1C 0.049(6) 0.023(4) 0.060(7) -0.002(4) 0.005(5) -0.012(4)
C2C 0.051(6) 0.037(5) 0.047(6) 0.005(4) 0.003(5) -0.020(5)
C3C 0.039(5) 0.024(5) 0.070(7) 0.003(4) -0.008(5) 0.000(4)
C4C 0.076(7) 0.025(5) 0.048(6) 0.002(4) 0.014(5) -0.017(5)
C5C 0.081(8) 0.032(5) 0.066(7) -0.003(5) 0.010(6) -0.026(5)
C6C 0.031(5) 0.026(4) 0.059(7) 0.007(4) 0.000(4) -0.008(4)
C7C 0.051(6) 0.023(4) 0.067(7) 0.009(4) -0.007(5) -0.007(4)
C8C 0.047(6) 0.032(5) 0.074(8) 0.021(5) -0.006(5) -0.008(4)
C9C 0.039(6) 0.040(6) 0.102(10) 0.026(6) -0.004(6) -0.016(5)
C10C 0.061(7) 0.038(5) 0.083(9) 0.010(5) -0.011(6) -0.033(5)
C11C 0.040(5) 0.045(5) 0.056(6) 0.015(5) -0.009(4) -0.027(4)
N1D 0.053(5) 0.033(4) 0.038(5) 0.005(3) -0.002(4) -0.022(4)
C1D 0.052(6) 0.039(5) 0.041(6) 0.005(4) 0.001(5) -0.010(5)
C2D 0.044(5) 0.030(5) 0.056(6) 0.009(4) -0.015(5) -0.013(4)
C3D 0.049(6) 0.030(5) 0.046(6) -0.002(4) -0.012(5) -0.020(4)
C4D 0.048(6) 0.040(5) 0.047(6) -0.001(4) -0.004(4) -0.026(5)
C5D 0.045(6) 0.038(5) 0.050(6) 0.013(4) -0.015(5) -0.024(4)
C6D 0.051(6) 0.037(5) 0.053(6) -0.004(5) -0.003(5) -0.029(5)
C7D 0.065(8) 0.087(9) 0.059(8) 0.016(7) -0.033(6) -0.010(7)
C8D 0.066(8) 0.094(10) 0.081(10) 0.002(8) -0.001(7) -0.002(7)
C9D 0.060(7) 0.043(6) 0.069(8) 0.011(5) -0.023(6) -0.026(5)
C10D 0.048(6) 0.030(5) 0.068(7) 0.010(5) -0.013(5) -0.024(4)
C11D 0.046(6) 0.032(5) 0.057(6) 0.002(4) -0.009(5) -0.025(4)
N1E 0.047(4) 0.022(4) 0.055(5) 0.008(3) -0.018(4) -0.013(3)
C1E 0.081(7) 0.035(5) 0.066(7) 0.023(5) -0.037(6) -0.036(5)
C2E 0.098(9) 0.043(6) 0.083(8) 0.025(6) -0.053(7) -0.046(6)
C3E 0.070(7) 0.026(5) 0.048(6) -0.005(4) -0.002(5) -0.027(5)
C4E 0.043(5) 0.037(5) 0.075(8) 0.028(5) -0.016(5) -0.016(5)
C5E 0.035(5) 0.040(5) 0.070(7) 0.019(5) -0.013(5) -0.018(4)
C6E 0.075(7) 0.021(4) 0.061(7) 0.013(4) -0.009(5) -0.023(5)
C7E 0.181(15) 0.049(7) 0.102(10) 0.026(7) -0.076(10) -0.068(9)
C8E 0.182(15) 0.037(6) 0.060(8) 0.010(5) -0.028(9) -0.052(8)
C9E 0.113(11) 0.077(9) 0.054(8) -0.001(7) 0.010(7) -0.062(8)
C10E 0.105(11) 0.075(9) 0.174(16) 0.043(10) -0.026(10) -0.067(9)
C11E 0.053(7) 0.047(6) 0.141(12) 0.037(7) -0.028(7) -0.029(6)
Ni1F 0.0468(12) 0.0234(9) 0.0932(16) -0.0146(9) 0.0079(9) -0.0235(8)
S1F 0.0618(17) 0.0360(14) 0.0651(18) 0.0038(12) -0.0090(13) -0.0269(12)
N1F 0.039(5) 0.021(4) 0.101(7) -0.020(4) 0.002(4) -0.014(3)
C1F 0.056(6) 0.016(4) 0.057(6) -0.001(4) 0.011(5) -0.017(4)
N1G 0.048(5) 0.029(4) 0.101(7) -0.020(4) 0.017(5) -0.026(4)
C1G 0.055(7) 0.062(7) 0.088(9) -0.041(7) -0.001(6) -0.033(6)
C2G 0.074(9) 0.115(11) 0.082(10) -0.066(9) 0.031(8) -0.074(9)
C3G 0.079(8) 0.037(6) 0.096(10) -0.023(6) 0.007(8) -0.047(6)
C4G 0.077(8) 0.019(5) 0.100(10) -0.009(5) 0.029(7) -0.020(5)
C5G 0.059(7) 0.023(5) 0.110(10) -0.010(6) 0.027(7) -0.017(5)
C6G 0.100(10) 0.058(7) 0.093(11) -0.040(7) 0.046(9) -0.067(8)
C7G 0.137(15) 0.172(18) 0.088(12) -0.042(11) 0.026(11) -0.133(15)
C8G 0.138(14) 0.182(17) 0.085(11) -0.014(11) 0.006(10) -0.139(14)
C9G 0.18(2) 0.118(14) 0.116(14) -0.035(12) 0.042(15) -0.129(15)
C10G 0.179(19) 0.076(11) 0.128(16) -0.033(11) 0.096(14) -0.065(12)
C11G 0.163(16) 0.054(8) 0.135(14) -0.027(9) 0.074(13) -0.036(10)
N1H 0.041(5) 0.025(4) 0.083(6) -0.008(4) 0.006(4) -0.023(4)
C1H 0.026(5) 0.033(5) 0.181(13) -0.035(7) -0.018(6) -0.013(4)
C2H 0.040(6) 0.021(5) 0.125(10) -0.009(5) -0.017(6) -0.011(4)
C3H 0.045(5) 0.020(4) 0.039(5) 0.002(4) -0.008(4) -0.016(4)
C4H 0.052(6) 0.024(4) 0.072(7) -0.004(4) -0.030(5) -0.014(4)
C5H 0.061(6) 0.020(4) 0.068(7) 0.000(4) -0.027(5) -0.008(4)
C6H 0.028(4) 0.028(4) 0.044(5) 0.007(4) -0.010(4) -0.012(4)
C7H 0.068(6) 0.021(4) 0.067(7) 0.012(4) -0.032(5) -0.022(4)
C8H 0.094(8) 0.035(5) 0.067(7) 0.002(5) -0.023(6) -0.046(6)
C9H 0.058(6) 0.028(5) 0.069(7) -0.009(5) 0.009(5) -0.014(5)
C10H 0.061(7) 0.020(5) 0.132(11) 0.006(6) -0.024(7) -0.009(5)
C11H 0.048(6) 0.039(6) 0.144(11) 0.012(6) -0.043(7) -0.028(5)
C1I 0.259(17) 0.139(12) 0.399(17) -0.085(13) -0.158(16) 0.044(11)
C2I 0.257(17) 0.132(12) 0.382(17) -0.059(13) -0.145(16) 0.035(11)
C3I 0.251(17) 0.117(12) 0.371(16) -0.070(13) -0.152(16) 0.029(11)
C4I 0.253(17) 0.111(11) 0.371(17) -0.104(13) -0.175(15) 0.028(10)
C5I 0.266(17) 0.135(12) 0.409(17) -0.104(13) -0.171(16) 0.037(11)
C6I 0.267(17) 0.140(12) 0.416(17) -0.100(13) -0.169(16) 0.048(11)
C1J 0.499(17) 0.72(2) 0.053(8) 0.038(17) -0.018(15) -0.550
C2J 0.476(17) 0.71(2) 0.042(6) 0.051(17) -0.010(14) -0.502
C3J 0.460(17) 0.71(2) 0.038(8) 0.047(18) -0.014(14) -0.506

loop_
_atom_type_symbol
_atom_type_description
_atom_type_scat_dispersion_real
_atom_type_scat_dispersion_imag
_atom_type_scat_source
C C 0.0033 0.0016 'International Tables Vol C Tables 4.2.6.8 and 6.1.1.4'
H H 0.0000 0.0000 'International Tables Vol C Tables 4.2.6.8 and 6.1.1.4'
N N 0.0061 0.0033 'International Tables Vol C Tables 4.2.6.8 and 6.1.1.4'
S S 0.1246 0.1234 'International Tables Vol C Tables 4.2.6.8 and 6.1.1.4'
Ni Ni 0.3393 1.1124 'International Tables Vol C Tables 4.2.6.8 and 6.1.1.4'

loop_
_geom_angle_atom_site_label_1
_geom_angle_atom_site_label_2
_geom_angle_atom_site_label_3
_geom_angle
_geom_angle_site_symmetry_1
_geom_angle_site_symmetry_3
N2A Ni1A N1A 177.5(3) . .
N2A Ni1A N1B 89.9(3) . .
N1A Ni1A N1B 91.0(3) . .
N2A Ni1A N1C 90.1(3) . .
N1A Ni1A N1C 92.2(3) . .
N1B Ni1A N1C 88.2(3) . .
N2A Ni1A N1E 86.9(3) . .
N1A Ni1A N1E 90.7(3) . .
N1B Ni1A N1E 93.2(3) . .
N1C Ni1A N1E 176.7(3) . .
N2A Ni1A N1D 88.9(3) . .
N1A Ni1A N1D 90.5(3) . .
N1B Ni1A N1D 173.8(3) . .
N1C Ni1A N1D 85.7(3) . .
N1E Ni1A N1D 92.8(3) . .
C1A N1A Ni1A 174.7(7) . .
N1A C1A S1A 178.7(9) . .
C2A N2A Ni1A 154.6(9) . .
N2A C2A S2A 176.9(10) . .
C1B N1B C5B 114.9(7) . .
C1B N1B Ni1A 122.4(6) . .
C5B N1B Ni1A 121.3(6) . .
N1B C1B C2B 123.2(8) . .
C3B C2B C1B 120.7(8) . .
C2B C3B C4B 117.3(8) . .
C2B C3B C6B 120.6(8) . .
C4B C3B C6B 122.1(8) . .
C5B C4B C3B 118.7(8) . .
N1B C5B C4B 124.8(8) . .
C7B C6B C11B 119.6(8) . .
C7B C6B C3B 119.1(7) . .
C11B C6B C3B 121.0(7) . .
C8B C7B C6B 120.1(8) . .
C9B C8B C7B 120.5(9) . .
C8B C9B C10B 120.3(9) . .
C9B C10B C11B 120.4(9) . .
C10B C11B C6B 119.1(8) . .
C1C N1C C5C 116.0(8) . .
C1C N1C Ni1A 121.9(6) . .
C5C N1C Ni1A 120.9(6) . .
N1C C1C C2C 123.2(8) . .
C3C C2C C1C 120.0(9) . .
C2C C3C C4C 117.4(8) . .
C2C C3C C6C 120.5(9) . .
C4C C3C C6C 122.1(8) . .
C5C C4C C3C 119.0(9) . .
C4C C5C N1C 124.3(10) . .
C7C C6C C11C 118.5(8) . .
C7C C6C C3C 120.3(8) . .
C11C C6C C3C 121.3(9) . .
C6C C7C C8C 120.1(9) . .
C9C C8C C7C 120.0(10) . .
C8C C9C C10C 120.5(9) . .
C11C C10C C9C 120.5(10) . .
C10C C11C C6C 120.4(9) . .
C5D N1D C1D 117.7(8) . .
C5D N1D Ni1A 122.0(6) . .
C1D N1D Ni1A 120.2(6) . .
N1D C1D C2D 123.9(9) . .
C1D C2D C3D 119.5(9) . .
C4D C3D C2D 115.7(8) . .
C4D C3D C6D 122.4(8) . .
C2D C3D C6D 121.6(8) . .
C5D C4D C3D 120.7(8) . .
N1D C5D C4D 122.3(8) . .
C7D C6D C11D 117.5(9) . .
C7D C6D C3D 120.2(9) . .
C11D C6D C3D 122.3(9) . .
C6D C7D C8D 122.2(11) . .
C7D C8D C9D 118.4(11) . .
C10D C9D C8D 119.7(10) . .
C9D C10D C11D 121.4(10) . .
C10D C11D C6D 120.9(9) . .
C5E N1E C1E 116.3(8) . .
C5E N1E Ni1A 123.4(6) . .
C1E N1E Ni1A 120.3(6) . .
N1E C1E C2E 123.2(9) . .
C3E C2E C1E 120.2(9) . .
C4E C3E C2E 116.1(8) . .
C4E C3E C6E 121.9(9) . .
C2E C3E C6E 121.9(9) . .
C3E C4E C5E 119.9(9) . .
N1E C5E C4E 124.2(9) . .
C7E C6E C11E 116.7(9) . .
C7E C6E C3E 122.2(10) . .
C11E C6E C3E 121.1(9) . .
C6E C7E C8E 119.8(12) . .
C9E C8E C7E 121.7(12) . .
C8E C9E C10E 118.4(12) . .
C9E C10E C11E 122.1(14) . .
C10E C11E C6E 121.4(11) . .
N1F Ni1F N1F 180.0(5) . 2_666
N1F Ni1F N1G 89.6(3) . .
N1F Ni1F N1G 90.4(3) 2_666 .
N1F Ni1F N1G 90.4(3) . 2_666
N1F Ni1F N1G 89.6(3) 2_666 2_666
N1G Ni1F N1G 180.000(1) . 2_666
N1F Ni1F N1H 90.5(3) . .
N1F Ni1F N1H 89.5(3) 2_666 .
N1G Ni1F N1H 87.8(3) . .
N1G Ni1F N1H 92.2(3) 2_666 .
N1F Ni1F N1H 89.5(3) . 2_666
N1F Ni1F N1H 90.5(3) 2_666 2_666
N1G Ni1F N1H 92.2(3) . 2_666
N1G Ni1F N1H 87.8(3) 2_666 2_666
N1H Ni1F N1H 180.0(4) . 2_666
C1F N1F Ni1F 164.7(7) . .
N1F C1F S1F 179.4(10) . .
C1G N1G C5G 116.0(10) . .
C1G N1G Ni1F 123.0(8) . .
C5G N1G Ni1F 120.9(7) . .
N1G C1G C2G 121.8(12) . .
C3G C2G C1G 122.2(11) . .
C4G C3G C2G 113.5(12) . .
C4G C3G C6G 127.9(14) . .
C2G C3G C6G 118.6(12) . .
C3G C4G C5G 123.7(12) . .
N1G C5G C4G 122.6(10) . .
C11G C6G C7G 112.8(15) . .
C11G C6G C3G 128.3(17) . .
C7G C6G C3G 118.8(13) . .
C8G C7G C6G 122.9(17) . .
C9G C8G C7G 118.0(19) . .
C10G C9G C8G 125.1(19) . .
C9G C10G C11G 113.8(17) . .
C6G C11G C10G 127.2(19) . .
C1H N1H C5H 115.5(7) . .
C1H N1H Ni1F 122.6(6) . .
C5H N1H Ni1F 120.2(6) . .
N1H C1H C2H 125.6(9) . .
C3H C2H C1H 119.4(9) . .
C4H C3H C2H 115.8(7) . .
C4H C3H C6H 122.6(7) . .
C2H C3H C6H 121.6(7) . .
C3H C4H C5H 121.1(8) . .
N1H C5H C4H 122.4(8) . .
C11H C6H C7H 118.7(8) . .
C11H C6H C3H 122.2(8) . .
C7H C6H C3H 119.0(7) . .
C6H C7H C8H 120.3(8) . .
C9H C8H C7H 118.9(9) . .
C10H C9H C8H 120.4(9) . .
C9H C10H C11H 121.1(10) . .
C6H C11H C10H 120.6(9) . .
C2I C1I C6I 120.0 . .
C1I C2I C3I 120.0 . .
C2I C3I C4I 120.0 . .
C5I C4I C3I 120.0 . .
C4I C5I C6I 120.0 . .
C5I C6I C1I 120.0 . .
C2J C1J C3J 113(2) . 2_465
C1J C2J C3J 120.0 . .
C2J C3J C1J 127(2) . 2_465

loop_
_geom_bond_atom_site_label_1
_geom_bond_atom_site_label_2
_geom_bond_distance
_geom_bond_site_symmetry_2
Ni1A N2A 2.052(10) .
Ni1A N1A 2.065(10) .
Ni1A N1B 2.094(7) .
Ni1A N1C 2.108(7) .
Ni1A N1E 2.131(7) .
Ni1A N1D 2.138(7) .
S1A C1A 1.617(13) .
N1A C1A 1.158(12) .
S2A C2A 1.648(13) .
N2A C2A 1.161(12) .
N1B C1B 1.356(10) .
N1B C5B 1.365(11) .
C1B C2B 1.384(11) .
C2B C3B 1.373(12) .
C3B C4B 1.396(12) .
C3B C6B 1.489(12) .
C4B C5B 1.376(12) .
C6B C7B 1.393(11) .
C6B C11B 1.398(11) .
C7B C8B 1.377(12) .
C8B C9B 1.374(13) .
C9B C10B 1.375(13) .
C10B C11B 1.397(13) .
N1C C1C 1.323(11) .
N1C C5C 1.369(12) .
C1C C2C 1.397(12) .
C2C C3C 1.374(12) .
C3C C4C 1.398(13) .
C3C C6C 1.499(12) .
C4C C5C 1.358(12) .
C6C C7C 1.379(13) .
C6C C11C 1.423(13) .
C7C C8C 1.414(12) .
C8C C9C 1.373(15) .
C9C C10C 1.376(15) .
C10C C11C 1.372(12) .
N1D C5D 1.321(11) .
N1D C1D 1.338(11) .
C1D C2D 1.361(12) .
C2D C3D 1.401(12) .
C3D C4D 1.398(12) .
C3D C6D 1.484(13) .
C4D C5D 1.379(12) .
C6D C7D 1.353(14) .
C6D C11D 1.385(13) .
C7D C8D 1.395(16) .
C8D C9D 1.398(16) .
C9D C10D 1.326(13) .
C10D C11D 1.381(12) .
N1E C5E 1.310(11) .
N1E C1E 1.323(11) .
C1E C2E 1.390(12) .
C2E C3E 1.378(13) .
C3E C4E 1.361(13) .
C3E C6E 1.508(12) .
C4E C5E 1.393(12) .
C6E C7E 1.356(14) .
C6E C11E 1.388(15) .
C7E C8E 1.452(16) .
C8E C9E 1.300(18) .
C9E C10E 1.359(18) .
C10E C11E 1.363(15) .
Ni1F N1F 2.049(9) .
Ni1F N1F 2.049(9) 2_666
Ni1F N1G 2.128(9) .
Ni1F N1G 2.128(9) 2_666
Ni1F N1H 2.197(7) .
Ni1F N1H 2.197(7) 2_666
S1F C1F 1.657(12) .
N1F C1F 1.150(12) .
N1G C1G 1.340(12) .
N1G C5G 1.347(14) .
C1G C2G 1.407(17) .
C2G C3G 1.391(17) .
C3G C4G 1.349(14) .
C3G C6G 1.439(17) .
C4G C5G 1.381(15) .
C6G C11G 1.343(18) .
C6G C7G 1.41(2) .
C7G C8G 1.38(2) .
C8G C9G 1.34(2) .
C9G C10G 1.33(3) .
C10G C11G 1.42(2) .
N1H C1H 1.307(12) .
N1H C5H 1.334(11) .
C1H C2H 1.387(12) .
C2H C3H 1.377(12) .
C3H C4H 1.364(11) .
C3H C6H 1.493(10) .
C4H C5H 1.406(11) .
C6H C11H 1.347(12) .
C6H C7H 1.391(12) .
C7H C8H 1.414(11) .
C8H C9H 1.373(14) .
C9H C10H 1.332(14) .
C10H C11H 1.403(13) .
C1I C2I 1.3900 .
C1I C6I 1.3900 .
C2I C3I 1.3900 .
C3I C4I 1.3900 .
C4I C5I 1.3900 .
C5I C6I 1.3900 .
C1J C2J 1.3901 .
C1J C3J 1.45(2) 2_465
C2J C3J 1.3901 .
C3J C1J 1.45(3) 2_465
